data_4517742
loop_
_publ_author_name
'Li, Jingyao'
'Di Lorenzo, Vincenzo'
'Patil, Pravin'
'Ruiz Moreno, Angel J.'
'Kurpiewska, Katarzyna'
'Kalinowska-T\/lu\'scik, Justyna'
'Velasco-Vel\'azquez, Marco A'
'D\"omling, Alexander'

_publ_section_title
;
 Scaffolding-induced property modulation of chemical space.
;
_journal_name_full 'ACS combinatorial science'
_journal_paper_doi 10.1021/acscombsci.0c00072
_journal_year 2020
_chemical_formula_sum 'C24 H21 N5 O2'
_chemical_formula_weight 411.46
_space_group_crystal_system triclinic
_space_group_IT_number 2
_space_group_name_Hall '-P 1'
_space_group_name_H-M_alt 'P -1'
_atom_sites_solution_hydrogens geom
_audit_creation_method SHELXL-2014/6
_cell_angle_alpha 100.604(3)
_cell_angle_beta 97.291(2)
_cell_angle_gamma 98.132(2)
_cell_formula_units_Z 6
_cell_length_a 6.37500(10)
_cell_length_b 20.0436(7)
_cell_length_c 24.6570(9)
_cell_measurement_temperature 130(2)
_cell_volume 3027.57(17)
_computing_structure_refinement 'SHELXL-2014/6 (Sheldrick, 2014)'
_diffrn_ambient_temperature 130(2)
_diffrn_measured_fraction_theta_full 0.916
_diffrn_measured_fraction_theta_max 0.901
_diffrn_radiation_type CuK\a
_diffrn_radiation_wavelength 1.54184
_diffrn_reflns_av_R_equivalents 0.0443
_diffrn_reflns_av_unetI/netI 0.0654
_diffrn_reflns_Laue_measured_fraction_full 0.916
_diffrn_reflns_Laue_measured_fraction_max 0.901
_diffrn_reflns_limit_h_max 5
_diffrn_reflns_limit_h_min -7
_diffrn_reflns_limit_k_max 24
_diffrn_reflns_limit_k_min -24
_diffrn_reflns_limit_l_max 30
_diffrn_reflns_limit_l_min -29
_diffrn_reflns_number 18056
_diffrn_reflns_point_group_measured_fraction_full 0.916
_diffrn_reflns_point_group_measured_fraction_max 0.901
_diffrn_reflns_theta_full 67.684
_diffrn_reflns_theta_max 72.960
_diffrn_reflns_theta_min 3.212
_exptl_absorpt_coefficient_mu 0.722
_exptl_crystal_density_diffrn 1.354
_exptl_crystal_F_000 1296
_exptl_crystal_size_max 0.300
_exptl_crystal_size_mid 0.050
_exptl_crystal_size_min 0.030
_refine_diff_density_max 0.393
_refine_diff_density_min -0.450
_refine_diff_density_rms 0.079
_refine_ls_extinction_coef 0.0011(2)
_refine_ls_extinction_expression Fc^*^=kFc[1+0.001xFc^2^\l^3^/sin(2\q)]^-1/4^
_refine_ls_extinction_method SHELXL
_refine_ls_goodness_of_fit_ref 1.096
_refine_ls_hydrogen_treatment constr
_refine_ls_matrix_type full
_refine_ls_number_parameters 839
_refine_ls_number_reflns 10872
_refine_ls_number_restraints 0
_refine_ls_restrained_S_all 1.096
_refine_ls_R_factor_all 0.0860
_refine_ls_R_factor_gt 0.0667
_refine_ls_shift/su_max 0.000
_refine_ls_shift/su_mean 0.000
_refine_ls_structure_factor_coef Fsqd
_refine_ls_weighting_details 'w=1/[\s^2^(Fo^2^)+(0.1385P)^2^+0.9618P] where P=(Fo^2^+2Fc^2^)/3'
_refine_ls_weighting_scheme calc
_refine_ls_wR_factor_gt 0.1974
_refine_ls_wR_factor_ref 0.2440
_reflns_Friedel_coverage 0.000
_reflns_number_gt 8270
_reflns_number_total 10872
_reflns_threshold_expression 'I > 2\s(I)'
_cod_data_source_file co0c00072_si_007.cif
_cod_data_source_block shelx
_cod_original_cell_volume 3027.57(16)
_cod_database_code 4517742
_shelx_space_group_comment
;
The symmetry employed for this shelxl refinement is uniquely defined
by the following loop, which should always be used as a source of
symmetry information in preference to the above space-group names.
They are only intended as comments.
;
_shelx_estimated_absorpt_t_min 0.812
_shelx_estimated_absorpt_t_max 0.979
_shelxl_version_number 2014/6

loop_
_space_group_symop_operation_xyz
'x, y, z'
'-x, -y, -z'

loop_
_atom_site_label
_atom_site_type_symbol
_atom_site_fract_x
_atom_site_fract_y
_atom_site_fract_z
_atom_site_U_iso_or_equiv
_atom_site_adp_type
_atom_site_occupancy
_atom_site_site_symmetry_order
_atom_site_calc_flag
_atom_site_refinement_flags_posn
_atom_site_refinement_flags_adp
_atom_site_refinement_flags_occupancy
_atom_site_disorder_assembly
_atom_site_disorder_group
O39 O 0.7983(3) 0.42034(9) 0.99602(9) 0.0258(4) Uani 1 1 d . . . . .
O8 O 0.7566(3) 0.12892(10) 0.78762(9) 0.0305(5) Uani 1 1 d . . . . .
O9 O 0.6344(3) 0.06079(10) 0.84141(9) 0.0264(4) Uani 1 1 d . . . . .
N1 N 0.1960(3) -0.06034(11) 0.71327(10) 0.0218(5) Uani 1 1 d . . . . .
N31 N 0.2302(3) 0.23564(10) 0.92193(10) 0.0206(5) Uani 1 1 d . . . . .
N7 N 0.3960(3) 0.09192(10) 0.77401(10) 0.0230(5) Uani 1 1 d . . . . .
N32 N 0.3128(3) 0.18880(11) 0.88818(11) 0.0259(5) Uani 1 1 d . . . . .
O69 O 0.1852(3) 0.45474(12) 0.53895(10) 0.0381(5) Uani 1 1 d . . . . .
N34 N 0.5668(3) 0.27532(11) 0.92736(11) 0.0275(5) Uani 1 1 d . . . . .
N37 N 0.4400(3) 0.41451(10) 0.95985(10) 0.0219(5) Uani 1 1 d . . . . .
N2 N 0.0431(4) -0.10438(12) 0.67537(11) 0.0288(5) Uani 1 1 d . . . . .
O38 O 0.7126(3) 0.47704(10) 0.92950(10) 0.0333(5) Uani 1 1 d . . . . .
N67 N 0.5466(4) 0.47213(12) 0.57792(12) 0.0302(5) Uani 1 1 d . . . . .
C8 C 0.6002(4) 0.09670(12) 0.79956(12) 0.0239(5) Uani 1 1 d . . . . .
N61 N 0.6177(3) 0.32171(11) 0.63184(10) 0.0236(5) Uani 1 1 d . . . . .
N33 N 0.5136(4) 0.21273(12) 0.89182(11) 0.0284(5) Uani 1 1 d . . . . .
O68 O 0.3256(4) 0.55034(13) 0.59914(12) 0.0476(6) Uani 1 1 d . . . . .
N4 N -0.1011(4) -0.02069(12) 0.71790(11) 0.0299(5) Uani 1 1 d . . . . .
C10 C 0.4662(4) 0.03047(12) 0.86350(12) 0.0242(6) Uani 1 1 d . . . . .
C35 C 0.3884(4) 0.28848(12) 0.94510(12) 0.0216(5) Uani 1 1 d . . . . .
C65 C 0.5014(4) 0.35992(13) 0.60503(12) 0.0244(5) Uani 1 1 d . . . . .
C38 C 0.6477(4) 0.43908(12) 0.95914(12) 0.0241(5) Uani 1 1 d . . . . .
C45 C 0.5259(4) 0.36311(12) 1.03868(12) 0.0230(5) Uani 1 1 d . . . . .
N62 N 0.5012(4) 0.29617(13) 0.66751(12) 0.0325(6) Uani 1 1 d . . . . .
C53 C 0.0019(4) 0.22153(13) 0.92626(12) 0.0248(6) Uani 1 1 d . . . . .
H53A H -0.0841 0.2108 0.8884 0.030 Uiso 1 1 calc R U . . .
H53B H -0.0399 0.2630 0.9479 0.030 Uiso 1 1 calc R U . . .
C14 C 0.0925(4) -0.00867(13) 0.86189(13) 0.0270(6) Uani 1 1 d . . . . .
H14 H -0.0531 -0.0125 0.8456 0.032 Uiso 1 1 calc R U . . .
C5 C 0.1039(4) -0.00926(13) 0.73845(12) 0.0222(5) Uani 1 1 d . . . . .
C11 C 0.5186(4) 0.00331(13) 0.91036(13) 0.0273(6) Uani 1 1 d . . . . .
H11 H 0.6642 0.0077 0.9269 0.033 Uiso 1 1 calc R U . . .
C56 C 0.2435(4) 0.15757(13) 1.03404(14) 0.0299(6) Uani 1 1 d . . . . .
H56 H 0.3213 0.1359 1.0075 0.036 Uiso 1 1 calc R U . . .
C40 C 0.7351(4) 0.39497(12) 1.04111(12) 0.0243(6) Uani 1 1 d . . . . .
N64 N 0.3147(4) 0.35848(15) 0.62269(12) 0.0350(6) Uani 1 1 d . . . . .
C17 C 0.3384(4) 0.09233(13) 0.67248(13) 0.0267(6) Uani 1 1 d . . . . .
C55 C 0.0466(4) 0.17554(13) 1.01592(12) 0.0252(6) Uani 1 1 d . . . . .
C15 C 0.2541(4) 0.02425(12) 0.83883(12) 0.0227(5) Uani 1 1 d . . . . .
C51 C 0.2426(5) 0.30622(15) 0.78601(13) 0.0323(6) Uani 1 1 d . . . . .
H51 H 0.3364 0.2907 0.7613 0.039 Uiso 1 1 calc R U . . .
C41 C 0.8883(5) 0.40457(13) 1.08851(14) 0.0300(6) Uani 1 1 d . . . . .
H41 H 1.0316 0.4261 1.0892 0.036 Uiso 1 1 calc R U . . .
N63 N 0.3209(4) 0.31844(16) 0.66204(13) 0.0383(6) Uani 1 1 d . . . . .
C13 C 0.1424(5) -0.03603(14) 0.90867(14) 0.0320(6) Uani 1 1 d . . . . .
H13 H 0.0310 -0.0586 0.9243 0.038 Uiso 1 1 calc R U . . .
C36 C 0.3774(4) 0.35506(12) 0.98487(12) 0.0211(5) Uani 1 1 d . . . . .
H36 H 0.2272 0.3545 0.9928 0.025 Uiso 1 1 calc R U . . .
C52 C 0.3216(5) 0.35795(14) 0.83277(13) 0.0291(6) Uani 1 1 d . . . . .
H52 H 0.4686 0.3785 0.8395 0.035 Uiso 1 1 calc R U . . .
C6 C 0.2059(4) 0.05067(12) 0.78608(12) 0.0236(6) Uani 1 1 d . . . . .
H6 H 0.0972 0.0815 0.7922 0.028 Uiso 1 1 calc R U . . .
N3 N -0.1331(4) -0.08024(13) 0.67840(12) 0.0335(6) Uani 1 1 d . . . . .
C18 C 0.5130(5) 0.06505(14) 0.65443(13) 0.0290(6) Uani 1 1 d . . . . .
H18 H 0.6465 0.0745 0.6788 0.035 Uiso 1 1 calc R U . . .
C47 C 0.1859(4) 0.37987(12) 0.87004(12) 0.0235(5) Uani 1 1 d . . . . .
C24 C 0.4596(5) -0.11729(14) 0.76416(13) 0.0297(6) Uani 1 1 d . . . . .
H24A H 0.6165 -0.1120 0.7757 0.036 Uiso 1 1 calc R U . . .
H24B H 0.3972 -0.0996 0.7976 0.036 Uiso 1 1 calc R U . . .
C12 C 0.3551(5) -0.03046(14) 0.93269(14) 0.0322(6) Uani 1 1 d . . . . .
H12 H 0.3888 -0.0498 0.9645 0.039 Uiso 1 1 calc R U . . .
C44 C 0.4654(5) 0.34158(14) 1.08582(14) 0.0308(6) Uani 1 1 d . . . . .
H44 H 0.3215 0.3208 1.0853 0.037 Uiso 1 1 calc R U . . .
C23 C 0.4170(4) -0.07315(13) 0.72100(13) 0.0262(6) Uani 1 1 d . . . . .
H23A H 0.5155 -0.0285 0.7328 0.031 Uiso 1 1 calc R U . . .
H23B H 0.4494 -0.0964 0.6847 0.031 Uiso 1 1 calc R U . . .
C50 C 0.0272(5) 0.27720(15) 0.77529(14) 0.0340(7) Uani 1 1 d . . . . .
H50 H -0.0269 0.2422 0.7430 0.041 Uiso 1 1 calc R U . . .
C59 C 0.0209(5) 0.22170(15) 1.11209(14) 0.0350(7) Uani 1 1 d . . . . .
H59 H -0.0556 0.2440 1.1387 0.042 Uiso 1 1 calc R U . . .
C54 C -0.0464(4) 0.16063(13) 0.95513(13) 0.0265(6) Uani 1 1 d . . . . .
H54A H -0.2039 0.1470 0.9512 0.032 Uiso 1 1 calc R U . . .
H54B H 0.0108 0.1210 0.9357 0.032 Uiso 1 1 calc R U . . .
C49 C -0.1094(5) 0.29918(14) 0.81164(14) 0.0331(7) Uani 1 1 d . . . . .
H49 H -0.2572 0.2794 0.8042 0.040 Uiso 1 1 calc R U . . .
C16 C 0.3567(4) 0.13332(13) 0.73118(14) 0.0284(6) Uani 1 1 d . . . . .
H16A H 0.4756 0.1728 0.7375 0.034 Uiso 1 1 calc R U . . .
H16B H 0.2225 0.1520 0.7353 0.034 Uiso 1 1 calc R U . . .
C43 C 0.6168(5) 0.35065(15) 1.13385(14) 0.0366(7) Uani 1 1 d . . . . .
H43 H 0.5765 0.3355 1.1659 0.044 Uiso 1 1 calc R U . . .
C70 C 0.2135(5) 0.39765(16) 0.50079(14) 0.0330(6) Uani 1 1 d . . . . .
C68 C 0.3564(5) 0.49549(16) 0.57438(15) 0.0346(7) Uani 1 1 d . . . . .
C75 C 0.3991(4) 0.36925(14) 0.50766(13) 0.0289(6) Uani 1 1 d . . . . .
C20 C 0.3020(6) 0.01131(17) 0.56524(15) 0.0412(7) Uani 1 1 d . . . . .
H20 H 0.2894 -0.0166 0.5290 0.049 Uiso 1 1 calc R U . . .
C22 C 0.1454(5) 0.07936(16) 0.63498(15) 0.0361(7) Uani 1 1 d . . . . .
H22 H 0.0249 0.0983 0.6458 0.043 Uiso 1 1 calc R U . . .
C26 C 0.4854(5) -0.23634(15) 0.71439(15) 0.0350(7) Uani 1 1 d . . . . .
H26 H 0.6211 -0.2178 0.7065 0.042 Uiso 1 1 calc R U . . .
C57 C 0.3269(5) 0.17119(15) 1.09085(15) 0.0349(7) Uani 1 1 d . . . . .
H57 H 0.4612 0.1588 1.1027 0.042 Uiso 1 1 calc R U . . .
C58 C 0.2153(5) 0.20262(15) 1.13005(14) 0.0352(7) Uani 1 1 d . . . . .
H58 H 0.2708 0.2111 1.1688 0.042 Uiso 1 1 calc R U . . .
C66 C 0.5571(4) 0.39884(14) 0.56049(13) 0.0282(6) Uani 1 1 d . . . . .
H66 H 0.7052 0.3937 0.5531 0.034 Uiso 1 1 calc R U . . .
C60 C -0.0623(5) 0.20850(15) 1.05560(14) 0.0313(6) Uani 1 1 d . . . . .
H60 H -0.1948 0.2221 1.0439 0.038 Uiso 1 1 calc R U . . .
C19 C 0.4950(5) 0.02456(15) 0.60178(14) 0.0352(7) Uani 1 1 d . . . . .
H19 H 0.6148 0.0057 0.5905 0.042 Uiso 1 1 calc R U . . .
C29 C 0.0935(6) -0.29206(18) 0.73738(16) 0.0416(8) Uani 1 1 d . . . . .
H29 H -0.0418 -0.3110 0.7453 0.050 Uiso 1 1 calc R U . . .
C74 C 0.4240(5) 0.31298(16) 0.46811(14) 0.0355(7) Uani 1 1 d . . . . .
H74 H 0.5526 0.2942 0.4715 0.043 Uiso 1 1 calc R U . . .
C46 C 0.2720(4) 0.43459(13) 0.92185(12) 0.0253(6) Uani 1 1 d . . . . .
H46A H 0.3322 0.4774 0.9107 0.030 Uiso 1 1 calc R U . . .
H46B H 0.1521 0.4445 0.9422 0.030 Uiso 1 1 calc R U . . .
C30 C 0.1716(5) -0.22140(16) 0.75543(14) 0.0354(7) Uani 1 1 d . . . . .
H30 H 0.0890 -0.1926 0.7755 0.043 Uiso 1 1 calc R U . . .
C48 C -0.0302(4) 0.35024(14) 0.85903(13) 0.0276(6) Uani 1 1 d . . . . .
H48 H -0.1241 0.3650 0.8840 0.033 Uiso 1 1 calc R U . . .
C25 C 0.3695(5) -0.19324(14) 0.74410(12) 0.0278(6) Uani 1 1 d . . . . .
C42 C 0.8254(5) 0.38169(14) 1.13478(14) 0.0354(7) Uani 1 1 d . . . . .
H42 H 0.9274 0.3875 1.1676 0.042 Uiso 1 1 calc R U . . .
C73 C 0.2604(6) 0.28437(17) 0.42359(15) 0.0421(8) Uani 1 1 d . . . . .
H73 H 0.2763 0.2455 0.3968 0.051 Uiso 1 1 calc R U . . .
C72 C 0.0737(6) 0.31245(19) 0.41810(16) 0.0444(8) Uani 1 1 d . . . . .
H72 H -0.0380 0.2925 0.3877 0.053 Uiso 1 1 calc R U . . .
C71 C 0.0494(5) 0.36965(17) 0.45693(15) 0.0392(7) Uani 1 1 d . . . . .
H71 H -0.0780 0.3890 0.4533 0.047 Uiso 1 1 calc R U . . .
C27 C 0.4069(6) -0.30629(15) 0.69584(15) 0.0400(8) Uani 1 1 d . . . . .
H27 H 0.4868 -0.3350 0.6746 0.048 Uiso 1 1 calc R U . . .
C28 C 0.2119(6) -0.33397(15) 0.70838(16) 0.0429(8) Uani 1 1 d . . . . .
H28 H 0.1599 -0.3820 0.6969 0.052 Uiso 1 1 calc R U . . .
C21 C 0.1302(6) 0.03884(19) 0.58199(17) 0.0457(8) Uani 1 1 d . . . . .
H21 H -0.0015 0.0301 0.5570 0.055 Uiso 1 1 calc R U . . .
C83 C 0.8344(4) 0.30624(13) 0.62968(14) 0.0282(6) Uani 1 1 d . . . . .
H83A H 0.9231 0.3235 0.6670 0.034 Uiso 1 1 calc R U . . .
H83B H 0.9009 0.3303 0.6029 0.034 Uiso 1 1 calc R U . . .
C77 C 0.7582(5) 0.50158(13) 0.67478(15) 0.0332(7) Uani 1 1 d . . . . .
C76 C 0.7317(5) 0.51610(15) 0.61593(15) 0.0346(7) Uani 1 1 d . . . . .
H76A H 0.7155 0.5649 0.6183 0.041 Uiso 1 1 calc R U . . .
H76B H 0.8638 0.5094 0.5999 0.041 Uiso 1 1 calc R U . . .
C81 C 0.9567(6) 0.46081(16) 0.74898(17) 0.0433(8) Uani 1 1 d . . . . .
H81 H 1.0769 0.4419 0.7623 0.052 Uiso 1 1 calc R U . . .
C78 C 0.6070(5) 0.51573(17) 0.70997(17) 0.0410(8) Uani 1 1 d . . . . .
H78 H 0.4870 0.5350 0.6971 0.049 Uiso 1 1 calc R U . . .
C82 C 0.9350(5) 0.47450(14) 0.69478(15) 0.0364(7) Uani 1 1 d . . . . .
H82 H 1.0408 0.4653 0.6718 0.044 Uiso 1 1 calc R U . . .
C79 C 0.6299(6) 0.50197(18) 0.76345(16) 0.0441(8) Uani 1 1 d . . . . .
H79 H 0.5251 0.5114 0.7867 0.053 Uiso 1 1 calc R U . . .
C85 C 0.7241(5) 0.19909(13) 0.55267(14) 0.0297(6) Uani 1 1 d . . . . .
C84 C 0.8307(5) 0.22869(14) 0.61186(14) 0.0314(6) Uani 1 1 d . . . . .
H84A H 0.9801 0.2197 0.6161 0.038 Uiso 1 1 calc R U . . .
H84B H 0.7544 0.2047 0.6372 0.038 Uiso 1 1 calc R U . . .
C80 C 0.8056(6) 0.47453(16) 0.78293(16) 0.0421(8) Uani 1 1 d . . . . .
H80 H 0.8217 0.4652 0.8195 0.051 Uiso 1 1 calc R U . . .
C87 C 0.4066(5) 0.14552(15) 0.48613(15) 0.0367(7) Uani 1 1 d . . . . .
H87 H 0.2582 0.1265 0.4786 0.044 Uiso 1 1 calc R U . . .
C88 C 0.5235(6) 0.14685(15) 0.44231(15) 0.0395(7) Uani 1 1 d . . . . .
H88 H 0.4545 0.1293 0.4049 0.047 Uiso 1 1 calc R U . . .
C86 C 0.5053(5) 0.17174(14) 0.54061(15) 0.0341(7) Uani 1 1 d . . . . .
H86 H 0.4235 0.1712 0.5702 0.041 Uiso 1 1 calc R U . . .
C90 C 0.8393(5) 0.20007(15) 0.50807(16) 0.0377(7) Uani 1 1 d . . . . .
H90 H 0.9877 0.2191 0.5155 0.045 Uiso 1 1 calc R U . . .
C89 C 0.7411(6) 0.17380(16) 0.45330(16) 0.0416(8) Uani 1 1 d . . . . .
H89 H 0.8221 0.1742 0.4235 0.050 Uiso 1 1 calc R U . . .

loop_
_atom_site_aniso_label
_atom_site_aniso_U_11
_atom_site_aniso_U_22
_atom_site_aniso_U_33
_atom_site_aniso_U_23
_atom_site_aniso_U_13
_atom_site_aniso_U_12
O39 0.0184(9) 0.0228(8) 0.0343(11) 0.0007(8) 0.0073(7) 0.0006(7)
O8 0.0209(9) 0.0238(9) 0.0425(12) -0.0034(8) 0.0100(8) -0.0014(7)
O9 0.0174(9) 0.0253(9) 0.0336(11) 0.0000(8) 0.0032(7) 0.0028(7)
N1 0.0158(10) 0.0165(9) 0.0308(12) -0.0006(8) 0.0063(9) -0.0004(8)
N31 0.0151(10) 0.0137(9) 0.0314(12) -0.0017(8) 0.0071(8) 0.0023(7)
N7 0.0175(10) 0.0148(9) 0.0350(13) -0.0014(9) 0.0065(9) 0.0031(8)
N32 0.0210(11) 0.0165(9) 0.0386(13) -0.0032(9) 0.0096(9) 0.0049(8)
O69 0.0316(11) 0.0371(11) 0.0483(14) 0.0054(10) 0.0073(10) 0.0184(9)
N34 0.0181(10) 0.0172(10) 0.0435(14) -0.0063(10) 0.0090(10) 0.0030(8)
N37 0.0194(10) 0.0138(9) 0.0310(12) -0.0011(8) 0.0069(9) 0.0025(8)
N2 0.0220(11) 0.0244(11) 0.0335(13) -0.0064(10) 0.0030(9) -0.0006(9)
O38 0.0307(10) 0.0234(9) 0.0431(13) 0.0025(9) 0.0112(9) -0.0034(8)
N67 0.0287(12) 0.0190(11) 0.0447(15) 0.0061(10) 0.0106(11) 0.0065(9)
C8 0.0202(12) 0.0156(10) 0.0325(14) -0.0062(10) 0.0075(10) 0.0025(9)
N61 0.0181(10) 0.0217(10) 0.0309(12) 0.0047(9) 0.0052(9) 0.0030(8)
N33 0.0210(11) 0.0202(10) 0.0402(14) -0.0060(10) 0.0075(10) 0.0039(8)
O68 0.0537(15) 0.0344(12) 0.0560(16) -0.0003(11) 0.0059(12) 0.0265(11)
N4 0.0186(11) 0.0259(11) 0.0392(14) -0.0065(10) 0.0031(9) 0.0016(9)
C10 0.0211(12) 0.0153(10) 0.0327(14) -0.0052(10) 0.0070(10) 0.0019(9)
C35 0.0172(11) 0.0134(10) 0.0316(14) -0.0009(10) 0.0033(10) 0.0021(9)
C65 0.0181(12) 0.0202(11) 0.0347(15) 0.0031(10) 0.0073(10) 0.0033(9)
C38 0.0229(13) 0.0141(10) 0.0324(14) -0.0025(10) 0.0076(10) 0.0000(9)
C45 0.0217(12) 0.0108(10) 0.0346(15) -0.0012(9) 0.0068(10) 0.0023(9)
N62 0.0239(12) 0.0348(12) 0.0392(14) 0.0107(11) 0.0090(10) -0.0011(10)
C53 0.0137(11) 0.0197(11) 0.0367(15) -0.0023(10) 0.0028(10) -0.0005(9)
C14 0.0226(12) 0.0204(11) 0.0354(15) -0.0017(11) 0.0065(11) 0.0026(10)
C5 0.0138(11) 0.0198(11) 0.0312(14) -0.0014(10) 0.0081(10) 0.0018(9)
C11 0.0266(13) 0.0212(12) 0.0311(15) 0.0002(10) -0.0011(11) 0.0060(10)
C56 0.0253(13) 0.0206(12) 0.0433(17) 0.0028(11) 0.0115(12) 0.0019(10)
C40 0.0223(12) 0.0139(10) 0.0348(15) -0.0019(10) 0.0084(11) 0.0023(9)
N64 0.0224(12) 0.0437(14) 0.0424(15) 0.0114(12) 0.0117(11) 0.0085(10)
C17 0.0240(13) 0.0169(11) 0.0398(16) 0.0077(11) 0.0078(11) 0.0005(9)
C55 0.0227(12) 0.0168(11) 0.0357(15) 0.0061(10) 0.0055(11) 0.0002(9)
C15 0.0200(12) 0.0141(10) 0.0305(14) -0.0051(9) 0.0050(10) 0.0029(9)
C51 0.0422(16) 0.0290(13) 0.0301(15) 0.0041(12) 0.0119(13) 0.0175(12)
C41 0.0264(13) 0.0166(11) 0.0425(17) -0.0009(11) 0.0026(12) 0.0002(10)
N63 0.0254(12) 0.0496(15) 0.0424(16) 0.0132(13) 0.0100(11) 0.0061(11)
C13 0.0321(15) 0.0212(12) 0.0409(17) 0.0019(11) 0.0112(12) -0.0001(11)
C36 0.0149(11) 0.0131(10) 0.0335(14) -0.0020(10) 0.0089(10) 0.0005(8)
C52 0.0270(13) 0.0240(12) 0.0370(16) 0.0028(11) 0.0103(12) 0.0066(10)
C6 0.0171(11) 0.0149(10) 0.0358(15) -0.0040(10) 0.0062(10) 0.0032(9)
N3 0.0222(11) 0.0309(12) 0.0402(15) -0.0071(11) 0.0027(10) 0.0014(9)
C18 0.0262(13) 0.0217(12) 0.0394(16) 0.0064(11) 0.0077(12) 0.0032(10)
C47 0.0243(13) 0.0156(11) 0.0317(14) 0.0030(10) 0.0062(11) 0.0080(9)
C24 0.0311(14) 0.0197(12) 0.0348(15) -0.0044(11) 0.0010(12) 0.0090(11)
C12 0.0366(15) 0.0232(12) 0.0334(15) 0.0012(11) 0.0023(12) 0.0030(11)
C44 0.0299(14) 0.0201(12) 0.0401(17) 0.0019(11) 0.0080(12) -0.0001(10)
C23 0.0171(12) 0.0178(11) 0.0413(16) -0.0029(11) 0.0097(11) 0.0029(9)
C50 0.0401(16) 0.0238(13) 0.0346(16) -0.0031(11) 0.0026(13) 0.0085(12)
C59 0.0416(17) 0.0246(13) 0.0404(17) 0.0043(12) 0.0173(14) 0.0047(12)
C54 0.0221(12) 0.0183(11) 0.0366(16) 0.0024(10) 0.0088(11) -0.0045(9)
C49 0.0293(14) 0.0231(12) 0.0442(18) 0.0007(12) 0.0057(13) 0.0033(11)
C16 0.0237(13) 0.0163(11) 0.0457(18) 0.0026(11) 0.0086(12) 0.0072(10)
C43 0.0440(17) 0.0254(13) 0.0372(17) 0.0052(12) 0.0034(13) -0.0011(12)
C70 0.0338(15) 0.0298(13) 0.0379(17) 0.0069(12) 0.0131(13) 0.0074(12)
C68 0.0362(16) 0.0303(14) 0.0423(18) 0.0085(13) 0.0124(13) 0.0156(12)
C75 0.0281(14) 0.0258(13) 0.0353(16) 0.0055(12) 0.0143(12) 0.0057(11)
C20 0.0489(19) 0.0350(15) 0.0358(17) 0.0038(13) 0.0071(14) -0.0021(14)
C22 0.0262(14) 0.0340(15) 0.050(2) 0.0108(14) 0.0092(13) 0.0034(12)
C26 0.0353(15) 0.0228(13) 0.0445(18) -0.0018(12) 0.0070(13) 0.0078(12)
C57 0.0302(15) 0.0251(13) 0.0491(19) 0.0081(13) 0.0063(13) 0.0029(11)
C58 0.0442(17) 0.0247(13) 0.0354(16) 0.0080(12) 0.0050(13) -0.0002(12)
C66 0.0235(13) 0.0209(12) 0.0419(17) 0.0030(11) 0.0119(12) 0.0076(10)
C60 0.0264(14) 0.0256(12) 0.0426(17) 0.0050(12) 0.0099(12) 0.0052(11)
C19 0.0376(16) 0.0276(13) 0.0414(18) 0.0047(12) 0.0125(13) 0.0068(12)
C29 0.0391(17) 0.0389(17) 0.046(2) 0.0169(15) 0.0036(14) -0.0032(14)
C74 0.0418(17) 0.0273(14) 0.0387(17) 0.0039(13) 0.0133(14) 0.0073(12)
C46 0.0237(13) 0.0166(11) 0.0359(15) 0.0014(10) 0.0068(11) 0.0086(9)
C30 0.0374(16) 0.0322(15) 0.0384(17) 0.0060(13) 0.0142(13) 0.0062(12)
C48 0.0234(13) 0.0219(12) 0.0380(16) 0.0020(11) 0.0096(11) 0.0066(10)
C25 0.0313(14) 0.0201(12) 0.0302(15) -0.0007(11) 0.0039(11) 0.0072(11)
C42 0.0380(16) 0.0211(12) 0.0408(17) 0.0016(12) -0.0043(13) -0.0001(11)
C73 0.056(2) 0.0334(15) 0.0357(18) 0.0028(13) 0.0104(15) 0.0048(14)
C72 0.0472(19) 0.0418(17) 0.0404(19) 0.0112(15) 0.0009(15) -0.0034(15)
C71 0.0363(16) 0.0376(16) 0.0447(19) 0.0145(14) 0.0047(14) 0.0032(13)
C27 0.0510(19) 0.0216(13) 0.0435(19) -0.0049(12) 0.0046(15) 0.0110(13)
C28 0.051(2) 0.0216(13) 0.049(2) 0.0049(13) -0.0048(16) -0.0020(13)
C21 0.0345(17) 0.0468(18) 0.050(2) 0.0125(16) -0.0065(15) -0.0038(14)
C83 0.0178(12) 0.0194(12) 0.0452(17) 0.0005(11) 0.0052(11) 0.0035(9)
C77 0.0291(14) 0.0150(11) 0.0508(19) 0.0021(11) 0.0002(13) -0.0001(10)
C76 0.0307(15) 0.0227(12) 0.0500(19) 0.0056(12) 0.0110(13) 0.0016(11)
C81 0.0429(18) 0.0256(14) 0.053(2) 0.0018(14) -0.0126(15) 0.0039(13)
C78 0.0367(17) 0.0330(15) 0.052(2) 0.0047(14) 0.0073(15) 0.0076(13)
C82 0.0302(15) 0.0203(12) 0.053(2) 0.0004(12) -0.0010(13) 0.0015(11)
C79 0.0477(19) 0.0372(16) 0.046(2) 0.0062(15) 0.0114(15) 0.0006(14)
C85 0.0308(14) 0.0169(11) 0.0412(17) 0.0014(11) 0.0073(12) 0.0076(10)
C84 0.0286(14) 0.0194(12) 0.0439(18) 0.0024(12) 0.0010(12) 0.0060(10)
C80 0.052(2) 0.0243(13) 0.0419(19) 0.0031(13) -0.0066(15) -0.0024(13)
C87 0.0307(15) 0.0224(12) 0.051(2) -0.0030(12) 0.0064(13) -0.0023(11)
C88 0.0509(19) 0.0239(13) 0.0386(18) -0.0051(12) 0.0043(14) 0.0063(13)
C86 0.0303(15) 0.0213(12) 0.0490(19) 0.0008(12) 0.0127(13) 0.0015(11)
C90 0.0306(15) 0.0263(13) 0.055(2) -0.0005(13) 0.0124(14) 0.0056(11)
C89 0.0481(19) 0.0296(14) 0.048(2) -0.0017(14) 0.0209(15) 0.0097(14)

loop_
_atom_type_symbol
_atom_type_description
_atom_type_scat_dispersion_real
_atom_type_scat_dispersion_imag
_atom_type_scat_source
C C 0.0181 0.0091 'International Tables Vol C Tables 4.2.6.8 and 6.1.1.4'
H H 0.0000 0.0000 'International Tables Vol C Tables 4.2.6.8 and 6.1.1.4'
N N 0.0311 0.0180 'International Tables Vol C Tables 4.2.6.8 and 6.1.1.4'
O O 0.0492 0.0322 'International Tables Vol C Tables 4.2.6.8 and 6.1.1.4'

loop_
_geom_angle_atom_site_label_1
_geom_angle_atom_site_label_2
_geom_angle_atom_site_label_3
_geom_angle
_geom_angle_site_symmetry_1
_geom_angle_site_symmetry_3
_geom_angle_publ_flag
C38 O39 C40 119.4(2) . . ?
C8 O9 C10 121.4(2) . . ?
C5 N1 N2 108.0(2) . . ?
C5 N1 C23 131.4(2) . . ?
N2 N1 C23 120.6(2) . . ?
C35 N31 N32 107.9(2) . . ?
C35 N31 C53 133.4(2) . . ?
N32 N31 C53 118.7(2) . . ?
C8 N7 C6 125.9(2) . . ?
C8 N7 C16 118.2(2) . . ?
C6 N7 C16 115.9(2) . . ?
N33 N32 N31 106.8(2) . . ?
C68 O69 C70 120.6(2) . . ?
C35 N34 N33 105.6(2) . . ?
C38 N37 C36 121.6(2) . . ?
C38 N37 C46 118.8(2) . . ?
C36 N37 C46 117.4(2) . . ?
N3 N2 N1 106.5(2) . . ?
C68 N67 C66 121.5(2) . . ?
C68 N67 C76 117.9(3) . . ?
C66 N67 C76 117.7(2) . . ?
O8 C8 N7 125.1(3) . . ?
O8 C8 O9 117.0(2) . . ?
N7 C8 O9 117.9(2) . . ?
C65 N61 N62 108.2(2) . . ?
C65 N61 C83 132.6(2) . . ?
N62 N61 C83 119.2(2) . . ?
N32 N33 N34 110.7(2) . . ?
C5 N4 N3 105.5(2) . . ?
O9 C10 C11 116.9(2) . . ?
O9 C10 C15 122.0(3) . . ?
C11 C10 C15 121.1(3) . . ?
N34 C35 N31 109.0(2) . . ?
N34 C35 C36 122.4(2) . . ?
N31 C35 C36 128.6(2) . . ?
N64 C65 N61 109.0(3) . . ?
N64 C65 C66 121.7(3) . . ?
N61 C65 C66 129.3(2) . . ?
O38 C38 N37 125.7(3) . . ?
O38 C38 O39 117.5(2) . . ?
N37 C38 O39 116.8(2) . . ?
C40 C45 C44 118.9(3) . . ?
C40 C45 C36 117.0(3) . . ?
C44 C45 C36 124.1(2) . . ?
N63 N62 N61 106.8(2) . . ?
N31 C53 C54 110.9(2) . . ?
N31 C53 H53A 109.5 . . ?
C54 C53 H53A 109.5 . . ?
N31 C53 H53B 109.5 . . ?
C54 C53 H53B 109.5 . . ?
H53A C53 H53B 108.1 . . ?
C15 C14 C13 120.2(3) . . ?
C15 C14 H14 119.9 . . ?
C13 C14 H14 119.9 . . ?
N4 C5 N1 109.0(2) . . ?
N4 C5 C6 122.7(2) . . ?
N1 C5 C6 128.1(2) . . ?
C10 C11 C12 119.0(3) . . ?
C10 C11 H11 120.5 . . ?
C12 C11 H11 120.5 . . ?
C57 C56 C55 120.6(3) . . ?
C57 C56 H56 119.7 . . ?
C55 C56 H56 119.7 . . ?
C45 C40 O39 120.5(3) . . ?
C45 C40 C41 122.3(3) . . ?
O39 C40 C41 117.2(2) . . ?
C65 N64 N63 105.3(2) . . ?
C18 C17 C22 118.2(3) . . ?
C18 C17 C16 120.5(3) . . ?
C22 C17 C16 121.3(3) . . ?
C60 C55 C56 118.6(3) . . ?
C60 C55 C54 120.2(2) . . ?
C56 C55 C54 121.3(3) . . ?
C14 C15 C10 119.4(3) . . ?
C14 C15 C6 121.4(2) . . ?
C10 C15 C6 119.2(2) . . ?
C50 C51 C52 120.1(3) . . ?
C50 C51 H51 119.9 . . ?
C52 C51 H51 119.9 . . ?
C42 C41 C40 117.9(3) . . ?
C42 C41 H41 121.0 . . ?
C40 C41 H41 121.0 . . ?
N62 N63 N64 110.7(2) . . ?
C14 C13 C12 120.1(3) . . ?
C14 C13 H13 119.9 . . ?
C12 C13 H13 119.9 . . ?
N37 C36 C45 108.1(2) . . ?
N37 C36 C35 110.3(2) . . ?
C45 C36 C35 110.9(2) . . ?
N37 C36 H36 109.2 . . ?
C45 C36 H36 109.2 . . ?
C35 C36 H36 109.2 . . ?
C51 C52 C47 120.2(3) . . ?
C51 C52 H52 119.9 . . ?
C47 C52 H52 119.9 . . ?
N7 C6 C15 111.7(2) . . ?
N7 C6 C5 113.3(2) . . ?
C15 C6 C5 109.4(2) . . ?
N7 C6 H6 107.4 . . ?
C15 C6 H6 107.4 . . ?
C5 C6 H6 107.4 . . ?
N2 N3 N4 111.0(2) . . ?
C19 C18 C17 121.0(3) . . ?
C19 C18 H18 119.5 . . ?
C17 C18 H18 119.5 . . ?
C48 C47 C52 119.2(3) . . ?
C48 C47 C46 120.3(2) . . ?
C52 C47 C46 120.5(2) . . ?
C25 C24 C23 114.6(2) . . ?
C25 C24 H24A 108.6 . . ?
C23 C24 H24A 108.6 . . ?
C25 C24 H24B 108.6 . . ?
C23 C24 H24B 108.6 . . ?
H24A C24 H24B 107.6 . . ?
C13 C12 C11 120.2(3) . . ?
C13 C12 H12 119.9 . . ?
C11 C12 H12 119.9 . . ?
C45 C44 C43 119.8(3) . . ?
C45 C44 H44 120.1 . . ?
C43 C44 H44 120.1 . . ?
N1 C23 C24 113.3(2) . . ?
N1 C23 H23A 108.9 . . ?
C24 C23 H23A 108.9 . . ?
N1 C23 H23B 108.9 . . ?
C24 C23 H23B 108.9 . . ?
H23A C23 H23B 107.7 . . ?
C49 C50 C51 120.1(3) . . ?
C49 C50 H50 120.0 . . ?
C51 C50 H50 120.0 . . ?
C60 C59 C58 120.6(3) . . ?
C60 C59 H59 119.7 . . ?
C58 C59 H59 119.7 . . ?
C55 C54 C53 114.0(2) . . ?
C55 C54 H54A 108.7 . . ?
C53 C54 H54A 108.7 . . ?
C55 C54 H54B 108.7 . . ?
C53 C54 H54B 108.7 . . ?
H54A C54 H54B 107.6 . . ?
C50 C49 C48 120.0(3) . . ?
C50 C49 H49 120.0 . . ?
C48 C49 H49 120.0 . . ?
N7 C16 C17 112.7(2) . . ?
N7 C16 H16A 109.0 . . ?
C17 C16 H16A 109.0 . . ?
N7 C16 H16B 109.0 . . ?
C17 C16 H16B 109.0 . . ?
H16A C16 H16B 107.8 . . ?
C42 C43 C44 120.1(3) . . ?
C42 C43 H43 120.0 . . ?
C44 C43 H43 120.0 . . ?
C71 C70 C75 121.6(3) . . ?
C71 C70 O69 117.7(3) . . ?
C75 C70 O69 120.7(3) . . ?
O68 C68 N67 125.6(3) . . ?
O68 C68 O69 116.6(3) . . ?
N67 C68 O69 117.8(3) . . ?
C70 C75 C74 119.2(3) . . ?
C70 C75 C66 117.2(3) . . ?
C74 C75 C66 123.5(3) . . ?
C21 C20 C19 119.4(3) . . ?
C21 C20 H20 120.3 . . ?
C19 C20 H20 120.3 . . ?
C21 C22 C17 120.1(3) . . ?
C21 C22 H22 120.0 . . ?
C17 C22 H22 120.0 . . ?
C25 C26 C27 121.2(3) . . ?
C25 C26 H26 119.4 . . ?
C27 C26 H26 119.4 . . ?
C58 C57 C56 120.4(3) . . ?
C58 C57 H57 119.8 . . ?
C56 C57 H57 119.8 . . ?
C57 C58 C59 119.2(3) . . ?
C57 C58 H58 120.4 . . ?
C59 C58 H58 120.4 . . ?
N67 C66 C65 110.9(2) . . ?
N67 C66 C75 108.9(2) . . ?
C65 C66 C75 108.9(2) . . ?
N67 C66 H66 109.4 . . ?
C65 C66 H66 109.4 . . ?
C75 C66 H66 109.4 . . ?
C59 C60 C55 120.6(3) . . ?
C59 C60 H60 119.7 . . ?
C55 C60 H60 119.7 . . ?
C18 C19 C20 120.3(3) . . ?
C18 C19 H19 119.9 . . ?
C20 C19 H19 119.9 . . ?
C28 C29 C30 120.2(3) . . ?
C28 C29 H29 119.9 . . ?
C30 C29 H29 119.9 . . ?
C73 C74 C75 119.8(3) . . ?
C73 C74 H74 120.1 . . ?
C75 C74 H74 120.1 . . ?
N37 C46 C47 113.1(2) . . ?
N37 C46 H46A 109.0 . . ?
C47 C46 H46A 109.0 . . ?
N37 C46 H46B 109.0 . . ?
C47 C46 H46B 109.0 . . ?
H46A C46 H46B 107.8 . . ?
C25 C30 C29 120.3(3) . . ?
C25 C30 H30 119.8 . . ?
C29 C30 H30 119.8 . . ?
C49 C48 C47 120.4(3) . . ?
C49 C48 H48 119.8 . . ?
C47 C48 H48 119.8 . . ?
C26 C25 C30 118.5(3) . . ?
C26 C25 C24 120.1(3) . . ?
C30 C25 C24 121.3(3) . . ?
C43 C42 C41 121.1(3) . . ?
C43 C42 H42 119.5 . . ?
C41 C42 H42 119.5 . . ?
C72 C73 C74 120.2(3) . . ?
C72 C73 H73 119.9 . . ?
C74 C73 H73 119.9 . . ?
C73 C72 C71 120.4(3) . . ?
C73 C72 H72 119.8 . . ?
C71 C72 H72 119.8 . . ?
C70 C71 C72 118.8(3) . . ?
C70 C71 H71 120.6 . . ?
C72 C71 H71 120.6 . . ?
C28 C27 C26 119.7(3) . . ?
C28 C27 H27 120.2 . . ?
C26 C27 H27 120.2 . . ?
C29 C28 C27 120.0(3) . . ?
C29 C28 H28 120.0 . . ?
C27 C28 H28 120.0 . . ?
C20 C21 C22 121.1(3) . . ?
C20 C21 H21 119.5 . . ?
C22 C21 H21 119.5 . . ?
N61 C83 C84 111.2(2) . . ?
N61 C83 H83A 109.4 . . ?
C84 C83 H83A 109.4 . . ?
N61 C83 H83B 109.4 . . ?
C84 C83 H83B 109.4 . . ?
H83A C83 H83B 108.0 . . ?
C82 C77 C78 118.6(3) . . ?
C82 C77 C76 120.5(3) . . ?
C78 C77 C76 120.9(3) . . ?
N67 C76 C77 113.8(2) . . ?
N67 C76 H76A 108.8 . . ?
C77 C76 H76A 108.8 . . ?
N67 C76 H76B 108.8 . . ?
C77 C76 H76B 108.8 . . ?
H76A C76 H76B 107.7 . . ?
C80 C81 C82 120.7(3) . . ?
C80 C81 H81 119.6 . . ?
C82 C81 H81 119.6 . . ?
C79 C78 C77 121.0(3) . . ?
C79 C78 H78 119.5 . . ?
C77 C78 H78 119.5 . . ?
C77 C82 C81 119.9(3) . . ?
C77 C82 H82 120.0 . . ?
C81 C82 H82 120.0 . . ?
C80 C79 C78 120.0(3) . . ?
C80 C79 H79 120.0 . . ?
C78 C79 H79 120.0 . . ?
C86 C85 C90 118.2(3) . . ?
C86 C85 C84 120.7(3) . . ?
C90 C85 C84 121.0(3) . . ?
C85 C84 C83 113.6(3) . . ?
C85 C84 H84A 108.9 . . ?
C83 C84 H84A 108.9 . . ?
C85 C84 H84B 108.9 . . ?
C83 C84 H84B 108.9 . . ?
H84A C84 H84B 107.7 . . ?
C81 C80 C79 119.7(4) . . ?
C81 C80 H80 120.1 . . ?
C79 C80 H80 120.1 . . ?
C86 C87 C88 120.3(3) . . ?
C86 C87 H87 119.8 . . ?
C88 C87 H87 119.8 . . ?
C89 C88 C87 119.9(3) . . ?
C89 C88 H88 120.0 . . ?
C87 C88 H88 120.0 . . ?
C87 C86 C85 120.7(3) . . ?
C87 C86 H86 119.6 . . ?
C85 C86 H86 119.6 . . ?
C89 C90 C85 121.3(3) . . ?
C89 C90 H90 119.3 . . ?
C85 C90 H90 119.3 . . ?
C90 C89 C88 119.5(3) . . ?
C90 C89 H89 120.3 . . ?
C88 C89 H89 120.3 . . ?

loop_
_geom_bond_atom_site_label_1
_geom_bond_atom_site_label_2
_geom_bond_distance
_geom_bond_site_symmetry_2
_geom_bond_publ_flag
O39 C38 1.377(4) . ?
O39 C40 1.386(3) . ?
O8 C8 1.208(3) . ?
O9 C8 1.375(4) . ?
O9 C10 1.379(3) . ?
N1 C5 1.344(3) . ?
N1 N2 1.350(3) . ?
N1 C23 1.463(3) . ?
N31 C35 1.339(3) . ?
N31 N32 1.347(3) . ?
N31 C53 1.465(3) . ?
N7 C8 1.355(3) . ?
N7 C6 1.462(3) . ?
N7 C16 1.477(4) . ?
N32 N33 1.288(3) . ?
O69 C68 1.365(4) . ?
O69 C70 1.390(4) . ?
N34 C35 1.313(3) . ?
N34 N33 1.362(3) . ?
N37 C38 1.349(3) . ?
N37 C36 1.469(3) . ?
N37 C46 1.481(4) . ?
N2 N3 1.290(3) . ?
O38 C38 1.215(4) . ?
N67 C68 1.358(4) . ?
N67 C66 1.466(3) . ?
N67 C76 1.473(4) . ?
N61 C65 1.340(4) . ?
N61 N62 1.346(3) . ?
N61 C83 1.463(3) . ?
O68 C68 1.210(4) . ?
N4 C5 1.312(3) . ?
N4 N3 1.367(3) . ?
C10 C11 1.388(4) . ?
C10 C15 1.389(4) . ?
C35 C36 1.520(3) . ?
C65 N64 1.317(3) . ?
C65 C66 1.509(4) . ?
C45 C40 1.384(4) . ?
C45 C44 1.392(4) . ?
C45 C36 1.498(4) . ?
N62 N63 1.291(3) . ?
C53 C54 1.536(4) . ?
C53 H53A 0.9900 . ?
C53 H53B 0.9900 . ?
C14 C15 1.384(4) . ?
C14 C13 1.386(4) . ?
C14 H14 0.9500 . ?
C5 C6 1.520(3) . ?
C11 C12 1.390(4) . ?
C11 H11 0.9500 . ?
C56 C57 1.396(5) . ?
C56 C55 1.396(4) . ?
C56 H56 0.9500 . ?
C40 C41 1.390(4) . ?
N64 N63 1.369(4) . ?
C17 C18 1.394(4) . ?
C17 C22 1.403(4) . ?
C17 C16 1.508(4) . ?
C55 C60 1.393(4) . ?
C55 C54 1.499(4) . ?
C15 C6 1.505(4) . ?
C51 C50 1.386(5) . ?
C51 C52 1.387(4) . ?
C51 H51 0.9500 . ?
C41 C42 1.389(5) . ?
C41 H41 0.9500 . ?
C13 C12 1.389(4) . ?
C13 H13 0.9500 . ?
C36 H36 1.0000 . ?
C52 C47 1.395(4) . ?
C52 H52 0.9500 . ?
C6 H6 1.0000 . ?
C18 C19 1.380(4) . ?
C18 H18 0.9500 . ?
C47 C48 1.392(4) . ?
C47 C46 1.507(4) . ?
C24 C25 1.515(3) . ?
C24 C23 1.527(4) . ?
C24 H24A 0.9900 . ?
C24 H24B 0.9900 . ?
C12 H12 0.9500 . ?
C44 C43 1.396(5) . ?
C44 H44 0.9500 . ?
C23 H23A 0.9900 . ?
C23 H23B 0.9900 . ?
C50 C49 1.384(4) . ?
C50 H50 0.9500 . ?
C59 C60 1.389(5) . ?
C59 C58 1.392(5) . ?
C59 H59 0.9500 . ?
C54 H54A 0.9900 . ?
C54 H54B 0.9900 . ?
C49 C48 1.390(4) . ?
C49 H49 0.9500 . ?
C16 H16A 0.9900 . ?
C16 H16B 0.9900 . ?
C43 C42 1.381(4) . ?
C43 H43 0.9500 . ?
C70 C71 1.379(5) . ?
C70 C75 1.388(4) . ?
C75 C74 1.390(4) . ?
C75 C66 1.509(4) . ?
C20 C21 1.370(5) . ?
C20 C19 1.391(5) . ?
C20 H20 0.9500 . ?
C22 C21 1.390(5) . ?
C22 H22 0.9500 . ?
C26 C25 1.383(4) . ?
C26 C27 1.390(4) . ?
C26 H26 0.9500 . ?
C57 C58 1.384(5) . ?
C57 H57 0.9500 . ?
C58 H58 0.9500 . ?
C66 H66 1.0000 . ?
C60 H60 0.9500 . ?
C19 H19 0.9500 . ?
C29 C28 1.372(5) . ?
C29 C30 1.401(5) . ?
C29 H29 0.9500 . ?
C74 C73 1.390(5) . ?
C74 H74 0.9500 . ?
C46 H46A 0.9900 . ?
C46 H46B 0.9900 . ?
C30 C25 1.391(4) . ?
C30 H30 0.9500 . ?
C48 H48 0.9500 . ?
C42 H42 0.9500 . ?
C73 C72 1.388(5) . ?
C73 H73 0.9500 . ?
C72 C71 1.393(5) . ?
C72 H72 0.9500 . ?
C71 H71 0.9500 . ?
C27 C28 1.384(5) . ?
C27 H27 0.9500 . ?
C28 H28 0.9500 . ?
C21 H21 0.9500 . ?
C83 C84 1.531(3) . ?
C83 H83A 0.9900 . ?
C83 H83B 0.9900 . ?
C77 C82 1.392(4) . ?
C77 C78 1.401(5) . ?
C77 C76 1.525(5) . ?
C76 H76A 0.9900 . ?
C76 H76B 0.9900 . ?
C81 C80 1.378(6) . ?
C81 C82 1.407(5) . ?
C81 H81 0.9500 . ?
C78 C79 1.390(5) . ?
C78 H78 0.9500 . ?
C82 H82 0.9500 . ?
C79 C80 1.387(5) . ?
C79 H79 0.9500 . ?
C85 C86 1.397(4) . ?
C85 C90 1.399(5) . ?
C85 C84 1.503(4) . ?
C84 H84A 0.9900 . ?
C84 H84B 0.9900 . ?
C80 H80 0.9500 . ?
C87 C86 1.381(5) . ?
C87 C88 1.390(5) . ?
C87 H87 0.9500 . ?
C88 C89 1.389(5) . ?
C88 H88 0.9500 . ?
C86 H86 0.9500 . ?
C90 C89 1.387(5) . ?
C90 H90 0.9500 . ?
C89 H89 0.9500 . ?

loop_
_geom_torsion_atom_site_label_1
_geom_torsion_atom_site_label_2
_geom_torsion_atom_site_label_3
_geom_torsion_atom_site_label_4
_geom_torsion
_geom_torsion_site_symmetry_1
_geom_torsion_site_symmetry_2
_geom_torsion_site_symmetry_3
_geom_torsion_site_symmetry_4
_geom_torsion_publ_flag
C35 N31 N32 N33 0.8(3) . . . . ?
C53 N31 N32 N33 -179.7(2) . . . . ?
C5 N1 N2 N3 -0.4(3) . . . . ?
C23 N1 N2 N3 179.4(2) . . . . ?
C6 N7 C8 O8 177.0(2) . . . . ?
C16 N7 C8 O8 -5.1(4) . . . . ?
C6 N7 C8 O9 -1.2(4) . . . . ?
C16 N7 C8 O9 176.7(2) . . . . ?
C10 O9 C8 O8 170.8(2) . . . . ?
C10 O9 C8 N7 -10.9(3) . . . . ?
N31 N32 N33 N34 -0.4(3) . . . . ?
C35 N34 N33 N32 -0.2(3) . . . . ?
C8 O9 C10 C11 -171.8(2) . . . . ?
C8 O9 C10 C15 11.2(3) . . . . ?
N33 N34 C35 N31 0.7(3) . . . . ?
N33 N34 C35 C36 -178.4(3) . . . . ?
N32 N31 C35 N34 -0.9(3) . . . . ?
C53 N31 C35 N34 179.7(3) . . . . ?
N32 N31 C35 C36 178.1(3) . . . . ?
C53 N31 C35 C36 -1.3(5) . . . . ?
N62 N61 C65 N64 -0.5(3) . . . . ?
C83 N61 C65 N64 -178.8(3) . . . . ?
N62 N61 C65 C66 -179.2(3) . . . . ?
C83 N61 C65 C66 2.6(5) . . . . ?
C36 N37 C38 O38 162.9(2) . . . . ?
C46 N37 C38 O38 -0.2(4) . . . . ?
C36 N37 C38 O39 -18.4(3) . . . . ?
C46 N37 C38 O39 178.6(2) . . . . ?
C40 O39 C38 O38 161.1(2) . . . . ?
C40 O39 C38 N37 -17.8(3) . . . . ?
C65 N61 N62 N63 0.1(3) . . . . ?
C83 N61 N62 N63 178.6(2) . . . . ?
C35 N31 C53 C54 -113.3(3) . . . . ?
N32 N31 C53 C54 67.4(3) . . . . ?
N3 N4 C5 N1 -0.8(3) . . . . ?
N3 N4 C5 C6 -176.9(3) . . . . ?
N2 N1 C5 N4 0.8(3) . . . . ?
C23 N1 C5 N4 -179.0(3) . . . . ?
N2 N1 C5 C6 176.6(3) . . . . ?
C23 N1 C5 C6 -3.2(5) . . . . ?
O9 C10 C11 C12 -177.2(2) . . . . ?
C15 C10 C11 C12 -0.1(4) . . . . ?
C44 C45 C40 O39 -176.6(2) . . . . ?
C36 C45 C40 O39 2.5(3) . . . . ?
C44 C45 C40 C41 1.8(4) . . . . ?
C36 C45 C40 C41 -179.2(2) . . . . ?
C38 O39 C40 C45 25.7(3) . . . . ?
C38 O39 C40 C41 -152.7(2) . . . . ?
N61 C65 N64 N63 0.7(3) . . . . ?
C66 C65 N64 N63 179.5(3) . . . . ?
C57 C56 C55 C60 1.3(4) . . . . ?
C57 C56 C55 C54 -179.4(2) . . . . ?
C13 C14 C15 C10 -0.9(4) . . . . ?
C13 C14 C15 C6 176.3(2) . . . . ?
O9 C10 C15 C14 177.9(2) . . . . ?
C11 C10 C15 C14 1.0(4) . . . . ?
O9 C10 C15 C6 0.7(3) . . . . ?
C11 C10 C15 C6 -176.3(2) . . . . ?
C45 C40 C41 C42 -0.7(4) . . . . ?
O39 C40 C41 C42 177.7(2) . . . . ?
N61 N62 N63 N64 0.4(3) . . . . ?
C65 N64 N63 N62 -0.7(4) . . . . ?
C15 C14 C13 C12 0.1(4) . . . . ?
C38 N37 C36 C45 42.7(3) . . . . ?
C46 N37 C36 C45 -154.1(2) . . . . ?
C38 N37 C36 C35 -78.7(3) . . . . ?
C46 N37 C36 C35 84.6(3) . . . . ?
C40 C45 C36 N37 -33.1(3) . . . . ?
C44 C45 C36 N37 145.9(2) . . . . ?
C40 C45 C36 C35 87.9(3) . . . . ?
C44 C45 C36 C35 -93.0(3) . . . . ?
N34 C35 C36 N37 59.8(3) . . . . ?
N31 C35 C36 N37 -119.1(3) . . . . ?
N34 C35 C36 C45 -59.9(3) . . . . ?
N31 C35 C36 C45 121.2(3) . . . . ?
C50 C51 C52 C47 1.6(5) . . . . ?
C8 N7 C6 C15 11.6(3) . . . . ?
C16 N7 C6 C15 -166.3(2) . . . . ?
C8 N7 C6 C5 -112.5(3) . . . . ?
C16 N7 C6 C5 69.5(3) . . . . ?
C14 C15 C6 N7 171.9(2) . . . . ?
C10 C15 C6 N7 -10.9(3) . . . . ?
C14 C15 C6 C5 -61.8(3) . . . . ?
C10 C15 C6 C5 115.4(2) . . . . ?
N4 C5 C6 N7 -128.7(3) . . . . ?
N1 C5 C6 N7 56.1(4) . . . . ?
N4 C5 C6 C15 105.9(3) . . . . ?
N1 C5 C6 C15 -69.3(3) . . . . ?
N1 N2 N3 N4 -0.2(3) . . . . ?
C5 N4 N3 N2 0.6(3) . . . . ?
C22 C17 C18 C19 -2.0(4) . . . . ?
C16 C17 C18 C19 176.7(3) . . . . ?
C51 C52 C47 C48 -1.4(4) . . . . ?
C51 C52 C47 C46 178.2(3) . . . . ?
C14 C13 C12 C11 0.8(4) . . . . ?
C10 C11 C12 C13 -0.8(4) . . . . ?
C40 C45 C44 C43 -1.8(4) . . . . ?
C36 C45 C44 C43 179.2(2) . . . . ?
C5 N1 C23 C24 90.9(3) . . . . ?
N2 N1 C23 C24 -88.8(3) . . . . ?
C25 C24 C23 N1 75.5(3) . . . . ?
C52 C51 C50 C49 -0.8(5) . . . . ?
C60 C55 C54 C53 83.5(3) . . . . ?
C56 C55 C54 C53 -95.9(3) . . . . ?
N31 C53 C54 C55 68.7(3) . . . . ?
C51 C50 C49 C48 -0.2(5) . . . . ?
C8 N7 C16 C17 98.6(3) . . . . ?
C6 N7 C16 C17 -83.3(3) . . . . ?
C18 C17 C16 N7 -63.9(3) . . . . ?
C22 C17 C16 N7 114.8(3) . . . . ?
C45 C44 C43 C42 0.8(4) . . . . ?
C68 O69 C70 C71 -163.1(3) . . . . ?
C68 O69 C70 C75 18.3(4) . . . . ?
C66 N67 C68 O68 161.4(3) . . . . ?
C76 N67 C68 O68 1.4(5) . . . . ?
C66 N67 C68 O69 -20.2(5) . . . . ?
C76 N67 C68 O69 179.7(3) . . . . ?
C70 O69 C68 O68 167.3(3) . . . . ?
C70 O69 C68 N67 -11.2(4) . . . . ?
C71 C70 C75 C74 2.7(5) . . . . ?
O69 C70 C75 C74 -178.7(3) . . . . ?
C71 C70 C75 C66 -173.2(3) . . . . ?
O69 C70 C75 C66 5.4(4) . . . . ?
C18 C17 C22 C21 1.6(4) . . . . ?
C16 C17 C22 C21 -177.1(3) . . . . ?
C55 C56 C57 C58 0.1(4) . . . . ?
C56 C57 C58 C59 -1.2(4) . . . . ?
C60 C59 C58 C57 1.0(4) . . . . ?
C68 N67 C66 C65 -79.5(4) . . . . ?
C76 N67 C66 C65 80.6(3) . . . . ?
C68 N67 C66 C75 40.4(4) . . . . ?
C76 N67 C66 C75 -159.6(2) . . . . ?
N64 C65 C66 N67 59.1(4) . . . . ?
N61 C65 C66 N67 -122.4(3) . . . . ?
N64 C65 C66 C75 -60.7(3) . . . . ?
N61 C65 C66 C75 117.8(3) . . . . ?
C70 C75 C66 N67 -31.6(3) . . . . ?
C74 C75 C66 N67 152.7(3) . . . . ?
C70 C75 C66 C65 89.5(3) . . . . ?
C74 C75 C66 C65 -86.2(3) . . . . ?
C58 C59 C60 C55 0.4(4) . . . . ?
C56 C55 C60 C59 -1.5(4) . . . . ?
C54 C55 C60 C59 179.1(3) . . . . ?
C17 C18 C19 C20 1.2(5) . . . . ?
C21 C20 C19 C18 0.0(5) . . . . ?
C70 C75 C74 C73 -2.4(5) . . . . ?
C66 C75 C74 C73 173.2(3) . . . . ?
C38 N37 C46 C47 100.2(3) . . . . ?
C36 N37 C46 C47 -63.5(3) . . . . ?
C48 C47 C46 N37 118.8(3) . . . . ?
C52 C47 C46 N37 -60.8(3) . . . . ?
C28 C29 C30 C25 0.0(5) . . . . ?
C50 C49 C48 C47 0.4(5) . . . . ?
C52 C47 C48 C49 0.4(4) . . . . ?
C46 C47 C48 C49 -179.2(3) . . . . ?
C27 C26 C25 C30 0.3(5) . . . . ?
C27 C26 C25 C24 179.6(3) . . . . ?
C29 C30 C25 C26 0.5(5) . . . . ?
C29 C30 C25 C24 -178.7(3) . . . . ?
C23 C24 C25 C26 84.6(3) . . . . ?
C23 C24 C25 C30 -96.1(4) . . . . ?
C44 C43 C42 C41 0.2(5) . . . . ?
C40 C41 C42 C43 -0.3(4) . . . . ?
C75 C74 C73 C72 0.9(5) . . . . ?
C74 C73 C72 C71 0.3(5) . . . . ?
C75 C70 C71 C72 -1.5(5) . . . . ?
O69 C70 C71 C72 180.0(3) . . . . ?
C73 C72 C71 C70 -0.1(5) . . . . ?
C25 C26 C27 C28 -1.6(6) . . . . ?
C30 C29 C28 C27 -1.4(6) . . . . ?
C26 C27 C28 C29 2.2(6) . . . . ?
C19 C20 C21 C22 -0.4(5) . . . . ?
C17 C22 C21 C20 -0.4(5) . . . . ?
C65 N61 C83 C84 -120.3(3) . . . . ?
N62 N61 C83 C84 61.6(4) . . . . ?
C68 N67 C76 C77 91.4(3) . . . . ?
C66 N67 C76 C77 -69.4(3) . . . . ?
C82 C77 C76 N67 113.7(3) . . . . ?
C78 C77 C76 N67 -66.9(4) . . . . ?
C82 C77 C78 C79 -1.2(5) . . . . ?
C76 C77 C78 C79 179.4(3) . . . . ?
C78 C77 C82 C81 1.1(4) . . . . ?
C76 C77 C82 C81 -179.5(3) . . . . ?
C80 C81 C82 C77 -0.6(5) . . . . ?
C77 C78 C79 C80 0.7(5) . . . . ?
C86 C85 C84 C83 -92.1(3) . . . . ?
C90 C85 C84 C83 85.9(3) . . . . ?
N61 C83 C84 C85 66.5(3) . . . . ?
C82 C81 C80 C79 0.1(5) . . . . ?
C78 C79 C80 C81 -0.2(5) . . . . ?
C86 C87 C88 C89 0.9(5) . . . . ?
C88 C87 C86 C85 -0.9(5) . . . . ?
C90 C85 C86 C87 0.9(4) . . . . ?
C84 C85 C86 C87 179.0(3) . . . . ?
C86 C85 C90 C89 -0.9(4) . . . . ?
C84 C85 C90 C89 -179.0(3) . . . . ?
C85 C90 C89 C88 0.9(5) . . . . ?
C87 C88 C89 C90 -0.9(5) . . . . ?
